data_2007798
loop_
_publ_author_name
'Vijayalakshmi, L'
'Parthasarathi, V'
'Perumal, P.T'
'Majo, V.J'

_publ_section_title
;
 4-(Dimethylaminomethylene)-2-(2-nitrophenyl)oxazol-5(4<i>H</i>)-one
;
_journal_issue 11
_journal_name_full 'Acta Crystallographica Section C'
_journal_page_first 1683
_journal_page_last 1685
_journal_paper_doi 10.1107/S010827019800403X
_journal_volume 54
_journal_year 1998
_chemical_formula_moiety 'C12 H11 N3 O4'
_chemical_formula_sum 'C12 H11 N3 O4'
_chemical_formula_weight 261.24
_chemical_melting_point 423
_chemical_name_systematic
;
 4-(N, N-dimethylaminomethylene)-2-(2-nitrophenyl)-2-oxazolin-5-one
;
_space_group_IT_number 2
_symmetry_cell_setting triclinic
_symmetry_space_group_name_Hall '-P 1'
_symmetry_space_group_name_H-M 'P -1'
_audit_creation_method SHELXL
_cell_angle_alpha 98.82(2)
_cell_angle_beta 100.94(3)
_cell_angle_gamma 93.99(2)
_cell_formula_units_Z 2
_cell_length_a 8.049(2)
_cell_length_b 12.756(2)
_cell_length_c 6.209(2)
_cell_measurement_reflns_used 25
_cell_measurement_temperature 293(2)
_cell_measurement_theta_max 25
_cell_measurement_theta_min 2
_cell_volume 615.3(3)
_computing_cell_refinement 'Rigaki AFC system'
_computing_data_collection 'Rigaki AFC system'
_computing_data_reduction 'TEXSAN (Molecular Structure Corporation, 1995)'
_computing_molecular_graphics 'ZORTEP (Zsolnai, 1997)'
_computing_publication_material 'SHELXL93. Geometric calculations: PARST (Nardelli, 1983)'
_computing_structure_refinement 'SHELXL93 (Sheldrick, 1993)'
_computing_structure_solution 'SHELXS86 (Sheldrick, 1990)'
_diffrn_ambient_temperature 293(2)
_diffrn_measurement_device 'Rigaku AFC-7S'
_diffrn_measurement_method \w-2\q
_diffrn_radiation_monochromator graphite
_diffrn_radiation_source 'X-ray tube'
_diffrn_radiation_type MoK\a
_diffrn_radiation_wavelength 0.70173
_diffrn_reflns_av_R_equivalents 0.0352
_diffrn_reflns_av_sigmaI/netI 0.0891
_diffrn_reflns_limit_h_max 9
_diffrn_reflns_limit_h_min -9
_diffrn_reflns_limit_k_max 15
_diffrn_reflns_limit_k_min -15
_diffrn_reflns_limit_l_max 7
_diffrn_reflns_limit_l_min 0
_diffrn_reflns_number 2469
_diffrn_reflns_theta_max 24.66
_diffrn_reflns_theta_min 2.56
_diffrn_standards_decay_% negligible
_diffrn_standards_interval_count 100
_diffrn_standards_interval_time 150
_diffrn_standards_number 3
_exptl_absorpt_coefficient_mu 0.108
_exptl_absorpt_correction_T_max 0.989
_exptl_absorpt_correction_T_min 0.979
_exptl_absorpt_correction_type 'psi-scan (North et al., 1968)'
_exptl_crystal_colour 'lustrous light orange'
_exptl_crystal_density_diffrn 1.410
_exptl_crystal_density_meas ?
_exptl_crystal_description rectangular
_exptl_crystal_F_000 272
_exptl_crystal_size_max 0.20
_exptl_crystal_size_mid 0.15
_exptl_crystal_size_min 0.10
_refine_diff_density_max 0.437
_refine_diff_density_min -0.464
_refine_ls_extinction_coef 0.050(10)
_refine_ls_extinction_method SHELXL93_(Sheldrick,_1993)
_refine_ls_goodness_of_fit_all 1.060
_refine_ls_goodness_of_fit_obs 1.064
_refine_ls_hydrogen_treatment constr
_refine_ls_matrix_type full
_refine_ls_number_parameters 178
_refine_ls_number_reflns 2170
_refine_ls_number_restraints 0
_refine_ls_restrained_S_all 1.060
_refine_ls_restrained_S_obs 1.064
_refine_ls_R_factor_all 0.1031
_refine_ls_R_factor_obs 0.0410
_refine_ls_shift/esd_max 0.002
_refine_ls_shift/esd_mean 0.000
_refine_ls_structure_factor_coef Fsqd
_refine_ls_weighting_details 'w = 1/[\s^2^(Fo^2^)+(0.0751P)^2^+0.0784P] where P=(Fo^2^+2Fc^2^)/3'
_refine_ls_weighting_scheme calc
_refine_ls_wR_factor_all 0.1341
_refine_ls_wR_factor_obs 0.1151
_reflns_number_observed 1628
_reflns_number_total 2170
_reflns_observed_criterion >2sigma(I)
_cod_data_source_file de1078.cif
_cod_data_source_block de1078
_cod_depositor_comments
;
The following automatic conversions were performed:
'_symmetry_cell_setting' value 'Triclinic' changed to 'triclinic'
according to '/home/saulius/struct/CIF-dictionaries/cif_core.dic'
dictionary named 'cif_core.dic' version 2.4.1 from 2010-06-29.

Automatic conversion script
Id: cif_fix_enum 1527 2010-12-29 10:47:43Z saulius 

The following automatic conversions were performed:

'_symmetry_cell_setting' value 'Triclinic' changed to 'triclinic'
according to /home/saulius/struct/CIF-dictionaries/cif_core.dic
dictionary named 'cif_core.dic' version 2.4.1 from 2010-06-29.

Automatic conversion script
Id: cif_fix_values 1715 2011-07-08 13:25:40Z adriana 

The following automatic conversions were performed:

'_exptl_crystal_density_meas' value 'not measured' was changed to '?'
- the value is perceived as not measured.

Automatic conversion script
Id: cif_fix_values 3008 2015-01-20 13:52:24Z robertas 

The following automatic conversions were performed:

'_refine_ls_weighting_scheme' value 'calc w =
1/[\s^2^(Fo^2^)+(0.0751P)^2^+0.0784P] where P=(Fo^2^+2Fc^2^)/3' was
changed to 'calc'. New tag '_refine_ls_weighting_details' was
created. The value of the new tag was set to 'w =
1/[\s^2^(Fo^2^)+(0.0751P)^2^+0.0784P] where P=(Fo^2^+2Fc^2^)/3'.

Automatic conversion script
Id: cif_fix_values 3143 2015-03-26 13:38:13Z robertas 
;
_cod_database_code 2007798

loop_
_symmetry_equiv_pos_as_xyz
'x, y, z'
'-x, -y, -z'

loop_
_atom_site_aniso_label
_atom_site_aniso_U_11
_atom_site_aniso_U_22
_atom_site_aniso_U_33
_atom_site_aniso_U_12
_atom_site_aniso_U_13
_atom_site_aniso_U_23
O1 0.0665(8) 0.0386(7) 0.0457(7) 0.0147(6) 0.0074(6) 0.0065(5)
N3 0.0458(8) 0.0371(7) 0.0390(7) 0.0069(6) 0.0056(6) 0.0050(6)
O5 0.0998(11) 0.0398(8) 0.0554(8) 0.0100(7) 0.0081(7) -0.0028(6)
C2 0.0467(9) 0.0350(8) 0.0424(9) 0.0083(7) 0.0116(7) 0.0062(7)
N2 0.0666(10) 0.0393(8) 0.0438(8) 0.0046(7) 0.0031(7) 0.0066(6)
N4 0.0522(8) 0.0483(9) 0.0405(8) 0.0111(7) 0.0029(6) 0.0043(6)
C2A 0.0452(9) 0.0449(9) 0.0382(8) 0.0095(7) 0.0095(7) 0.0113(7)
C1A 0.0438(9) 0.0449(10) 0.0393(8) 0.0124(7) 0.0125(7) 0.0105(7)
C6A 0.0613(11) 0.0516(11) 0.0523(10) 0.0214(9) 0.0136(9) 0.0171(8)
C5 0.0619(11) 0.0386(10) 0.0432(9) 0.0044(8) 0.0084(8) 0.0045(7)
C4 0.0497(9) 0.0381(9) 0.0395(8) 0.0035(7) 0.0066(7) 0.0041(7)
C6 0.0463(9) 0.0435(10) 0.0417(9) 0.0034(7) 0.0073(7) 0.0033(7)
C3A 0.0596(11) 0.0591(12) 0.0395(9) 0.0059(9) 0.0045(8) 0.0039(8)
C7 0.0614(11) 0.0673(13) 0.0463(10) 0.0193(10) -0.0007(9) 0.0088(9)
C8 0.0754(13) 0.0475(11) 0.0497(10) 0.0191(9) 0.0055(9) 0.0031(8)
C4A 0.0603(12) 0.082(2) 0.0395(9) 0.0143(10) 0.0022(8) 0.0167(10)
C5A 0.0661(12) 0.0731(14) 0.0523(11) 0.0281(10) 0.0109(9) 0.0280(10)
O2B 0.1015(12) 0.0685(10) 0.0927(12) 0.0450(10) 0.0279(10) 0.0277(9)
O2A 0.0960(11) 0.0571(9) 0.0487(8) -0.0093(8) 0.0144(7) 0.0158(6)

loop_
_atom_site_label
_atom_site_fract_x
_atom_site_fract_y
_atom_site_fract_z
_atom_site_U_iso_or_equiv
_atom_site_thermal_displace_type
_atom_site_calc_flag
_atom_site_refinement_flags
_atom_site_occupancy
_atom_site_disorder_group
_atom_site_type_symbol
O1 0.7439(2) 0.93321(9) 0.3732(2) 0.0504(4) Uani d . 1 . O
N3 0.8469(2) 0.77464(11) 0.3910(2) 0.0411(4) Uani d . 1 . N
O5 0.8635(2) 1.02710(11) 0.7164(2) 0.0671(4) Uani d . 1 . O
C2 0.7529(2) 0.83080(13) 0.2723(3) 0.0409(4) Uani d . 1 . C
N2 0.6789(2) 0.60519(12) 0.0591(2) 0.0511(4) Uani d . 1 . N
N4 1.0705(2) 0.72904(12) 0.8229(2) 0.0479(4) Uani d . 1 . N
C2A 0.6255(2) 0.69203(14) -0.0610(3) 0.0420(4) Uani d . 1 . C
C1A 0.6548(2) 0.79776(14) 0.0453(3) 0.0414(4) Uani d . 1 . C
C6A 0.5881(2) 0.8737(2) -0.0776(3) 0.0531(5) Uani d . 1 . C
H6A 0.6061(2) 0.9454(2) -0.0136(3) 0.073(3) Uiso calc R 1 . H
C5 0.8478(2) 0.94384(14) 0.5877(3) 0.0485(4) Uani d . 1 . C
C4 0.9104(2) 0.84192(13) 0.5943(3) 0.0431(4) Uani d . 1 . C
C6 1.0102(2) 0.81910(14) 0.7851(3) 0.0446(4) Uani d . 1 . C
H6 1.0387(2) 0.87558(14) 0.9038(3) 0.049(5) Uiso calc R 1 . H
C3A 0.5397(2) 0.6617(2) -0.2792(3) 0.0540(5) Uani d . 1 . C
H3A 0.5271(2) 0.5906(2) -0.3474(3) 0.073(3) Uiso calc R 1 . H
C7 1.1701(3) 0.7215(2) 1.0428(3) 0.0594(5) Uani d . 1 . C
H7A 1.2793(10) 0.6991(15) 1.0275(5) 0.112(4) Uiso calc R 1 . H
H7B 1.1111(12) 0.6706(12) 1.1078(14) 0.112(4) Uiso calc R 1 . H
H7C 1.185(2) 0.7900(4) 1.1370(11) 0.112(4) Uiso calc R 1 . H
C8 1.0396(3) 0.6321(2) 0.6565(3) 0.0584(5) Uani d . 1 . C
H8A 1.096(2) 0.5762(4) 0.7183(11) 0.112(4) Uiso calc R 1 . H
H8B 1.084(2) 0.6452(4) 0.5287(13) 0.112(4) Uiso calc R 1 . H
H8C 0.9196(3) 0.6111(8) 0.613(2) 0.112(4) Uiso calc R 1 . H
C4A 0.4729(3) 0.7390(2) -0.3946(3) 0.0607(5) Uani d . 1 . C
H4A 0.4130(3) 0.7198(2) -0.5407(3) 0.073(3) Uiso calc R 1 . H
C5A 0.4952(3) 0.8436(2) -0.2935(3) 0.0611(6) Uani d . 1 . C
H5A 0.4477(3) 0.8950(2) -0.3703(3) 0.073(3) Uiso calc R 1 . H
O2B 0.7924(2) 0.55642(14) 0.0048(3) 0.0832(5) Uani d . 1 . O
O2A 0.6004(2) 0.58408(12) 0.1996(2) 0.0674(5) Uani d . 1 . O

loop_
_atom_type_symbol
_atom_type_description
_atom_type_scat_dispersion_real
_atom_type_scat_dispersion_imag
_atom_type_scat_source
C C 0.0033 0.0016 'International Tables Vol C Tables 4.2.6.8 and 6.1.1.4'
H H 0.0000 0.0000 'International Tables Vol C Tables 4.2.6.8 and 6.1.1.4'
N N 0.0061 0.0033 'International Tables Vol C Tables 4.2.6.8 and 6.1.1.4'
O O 0.0106 0.0060 'International Tables Vol C Tables 4.2.6.8 and 6.1.1.4'

loop_
_geom_angle_atom_site_label_1
_geom_angle_atom_site_label_2
_geom_angle_atom_site_label_3
_geom_angle
_geom_angle_publ_flag
C2 O1 C5 105.41(13) yes
C2 N3 C4 105.21(14) yes
N3 C2 O1 115.49(15) yes
N3 C2 C1A 127.5(2) yes
O1 C2 C1A 116.96(14) yes
O2B N2 O2A 124.5(2) yes
O2B N2 C2A 117.8(2) yes
O2A N2 C2A 117.7(2) yes
C6 N4 C8 123.16(15) yes
C6 N4 C7 120.2(2) yes
C8 N4 C7 116.6(2) yes
C3A C2A C1A 122.8(2) yes
C3A C2A N2 116.2(2) yes
C1A C2A N2 120.93(14) yes
C2A C1A C6A 116.6(2) yes
C2A C1A C2 123.03(15) yes
C6A C1A C2 120.3(2) yes
C5A C6A C1A 121.0(2) yes
C5A C6A H6A 119.49(12) no
C1A C6A H6A 119.49(11) no
O5 C5 O1 120.2(2) yes
O5 C5 C4 135.5(2) yes
O1 C5 C4 104.35(14) yes
C6 C4 N3 128.9(2) yes
C6 C4 C5 121.5(2) yes
N3 C4 C5 109.54(15) yes
N4 C6 C4 129.3(2) yes
N4 C6 H6 115.35(10) no
C4 C6 H6 115.35(11) no
C2A C3A C4A 118.9(2) yes
C2A C3A H3A 120.57(12) no
C4A C3A H3A 120.57(13) no
N4 C7 H7A 109.47(10) no
N4 C7 H7B 109.47(11) no
H7A C7 H7B 109.5 no
N4 C7 H7C 109.47(11) no
H7A C7 H7C 109.5 no
H7B C7 H7C 109.5 no
N4 C8 H8A 109.47(9) no
N4 C8 H8B 109.47(10) no
H8A C8 H8B 109.5 no
N4 C8 H8C 109.47(11) no
H8A C8 H8C 109.5 no
H8B C8 H8C 109.5 no
C5A C4A C3A 120.0(2) yes
C5A C4A H4A 120.02(11) no
C3A C4A H4A 120.02(13) no
C4A C5A C6A 120.6(2) yes
C4A C5A H5A 119.70(11) no
C6A C5A H5A 119.70(12) no

loop_
_geom_bond_atom_site_label_1
_geom_bond_atom_site_label_2
_geom_bond_site_symmetry_2
_geom_bond_distance
_geom_bond_publ_flag
O1 C2 . 1.372(2) yes
O1 C5 . 1.413(2) yes
N3 C2 . 1.286(2) yes
N3 C4 . 1.398(2) yes
O5 C5 . 1.211(2) yes
C2 C1A . 1.461(2) yes
N2 O2B . 1.212(2) yes
N2 O2A . 1.220(2) yes
N2 C2A . 1.472(2) yes
N4 C6 . 1.314(2) yes
N4 C8 . 1.458(2) yes
N4 C7 . 1.467(2) yes
C2A C3A . 1.382(3) no
C2A C1A . 1.391(3) yes
C1A C6A . 1.397(2) yes
C6A C5A . 1.388(3) yes
C6A H6A . 0.93 no
C5 C4 . 1.430(3) yes
C4 C6 . 1.382(2) yes
C6 H6 . 0.93 no
C3A C4A . 1.385(3) yes
C3A H3A . 0.93 no
C7 H7A . 0.96 no
C7 H7B . 0.96 no
C7 H7C . 0.96 no
C8 H8A . 0.96 no
C8 H8B . 0.96 no
C8 H8C . 0.96 no
C4A C5A . 1.369(3) yes
C4A H4A . 0.93 no
C5A H5A . 0.93 no

loop_
_geom_torsion_atom_site_label_1
_geom_torsion_atom_site_label_2
_geom_torsion_atom_site_label_3
_geom_torsion_atom_site_label_4
_geom_torsion
_geom_torsion_publ_flag
C4 N3 C2 O1 0.2(2) yes
C4 N3 C2 C1A -179.3(2) yes
C5 O1 C2 N3 0.1(2) yes
C5 O1 C2 C1A 179.63(14) no
O2B N2 C2A C3A 70.3(2) yes
O2A N2 C2A C3A -106.4(2) yes
O2B N2 C2A C1A -112.3(2) yes
O2A N2 C2A C1A 71.0(2) yes
C3A C2A C1A C6A 2.0(3) no
N2 C2A C1A C6A -175.2(2) no
C3A C2A C1A C2 -176.8(2) no
N2 C2A C1A C2 6.0(3) yes
N3 C2 C1A C2A 12.2(3) yes
O1 C2 C1A C2A -167.27(14) no
N3 C2 C1A C6A -166.5(2) no
O1 C2 C1A C6A 14.0(2) no
C2A C1A C6A C5A 0.9(3) no
C2 C1A C6A C5A 179.7(2) no
C2 O1 C5 O5 -179.7(2) yes
C2 O1 C5 C4 -0.4(2) yes
C2 N3 C4 C6 175.9(2) yes
C2 N3 C4 C5 -0.4(2) yes
O5 C5 C4 C6 3.0(3) yes
O1 C5 C4 C6 -176.19(15) yes
O5 C5 C4 N3 179.6(2) yes
O1 C5 C4 N3 0.5(2) yes
C8 N4 C6 C4 0.2(3) yes
C7 N4 C6 C4 -177.9(2) yes
N3 C4 C6 N4 0.2(3) yes
C5 C4 C6 N4 176.2(2) yes
C1A C2A C3A C4A -3.1(3) yes
N2 C2A C3A C4A 174.3(2) yes
C2A C3A C4A C5A 1.2(3) yes
C3A C4A C5A C6A 1.6(3) yes
C1A C6A C5A C4A -2.7(3) yes
